data_4312210
loop_
_publ_author_name
'Maxim V. Ovchinnikov'
'Aaron M. Brown'
'Xiaogang Liu'
'Chad A. Mirkin'
'Lev N. Zakharov'
'Arnold L. Rheingold'

_publ_section_title
;
 Heteroligated Metallomacrocycles Generated via the Weak-Link Approach
;
_journal_name_full 'Inorganic Chemistry'
_journal_page_first 8233
_journal_page_last 8235
_journal_paper_doi 10.1021/ic048785n
_journal_volume 43
_journal_year 2004
_chemical_formula_sum 'C75 H78 B2 Cl6 F8 P4 Rh2 S4'
_chemical_formula_weight 1823.63
_chemical_name_systematic
; 
 ? 
;
_space_group_IT_number 2
_symmetry_cell_setting triclinic
_symmetry_space_group_name_Hall '-P 1'
_symmetry_space_group_name_H-M 'P -1'
_atom_sites_solution_hydrogens geom
_atom_sites_solution_primary direct
_atom_sites_solution_secondary difmap
_audit_creation_method SHELXL-97
_cell_angle_alpha 86.1230(10)
_cell_angle_beta 78.7050(10)
_cell_angle_gamma 86.7800(10)
_cell_formula_units_Z 2
_cell_length_a 10.5464(7)
_cell_length_b 14.9351(9)
_cell_length_c 25.1498(16)
_cell_measurement_temperature 173(2)
_cell_volume 3872.0(4)
_computing_cell_refinement 'Bruker SMART'
_computing_data_collection 'Bruker SMART'
_computing_data_reduction 'Bruker SHELXTL'
_computing_molecular_graphics 'Bruker SHELXTL'
_computing_publication_material 'Bruker SHELXTL'
_computing_structure_refinement 'SHELXL-97 (Sheldrick, 1997)'
_computing_structure_solution 'SHELXS-97 (Sheldrick, 1990)'
_diffrn_ambient_temperature 173(2)
_diffrn_measured_fraction_theta_full 0.910
_diffrn_measured_fraction_theta_max 0.910
_diffrn_measurement_device_type 'CCD area detector'
_diffrn_measurement_method 'phi and omega scans'
_diffrn_radiation_monochromator graphite
_diffrn_radiation_source 'fine-focus sealed tube'
_diffrn_radiation_type MoK\a
_diffrn_radiation_wavelength 0.71073
_diffrn_reflns_av_R_equivalents 0.0201
_diffrn_reflns_av_sigmaI/netI 0.0468
_diffrn_reflns_limit_h_max 13
_diffrn_reflns_limit_h_min -8
_diffrn_reflns_limit_k_max 19
_diffrn_reflns_limit_k_min -19
_diffrn_reflns_limit_l_max 33
_diffrn_reflns_limit_l_min -33
_diffrn_reflns_number 25022
_diffrn_reflns_theta_full 28.26
_diffrn_reflns_theta_max 28.26
_diffrn_reflns_theta_min 1.99
_exptl_absorpt_coefficient_mu 0.886
_exptl_absorpt_correction_T_max 0.8427
_exptl_absorpt_correction_T_min 0.7183
_exptl_absorpt_correction_type multi-scan
_exptl_absorpt_process_details SADABS
_exptl_crystal_colour yellow
_exptl_crystal_density_diffrn 1.564
_exptl_crystal_density_method 'not measured'
_exptl_crystal_description block
_exptl_crystal_F_000 1852
_exptl_crystal_size_max 0.40
_exptl_crystal_size_mid 0.31
_exptl_crystal_size_min 0.20
_refine_diff_density_max 1.537
_refine_diff_density_min -0.771
_refine_diff_density_rms 0.098
_refine_ls_extinction_method none
_refine_ls_goodness_of_fit_ref 1.024
_refine_ls_hydrogen_treatment mixed
_refine_ls_matrix_type full
_refine_ls_number_parameters 907
_refine_ls_number_reflns 17447
_refine_ls_number_restraints 13
_refine_ls_restrained_S_all 1.032
_refine_ls_R_factor_all 0.0599
_refine_ls_R_factor_gt 0.0454
_refine_ls_shift/su_max 0.002
_refine_ls_shift/su_mean 0.000
_refine_ls_structure_factor_coef Fsqd
_refine_ls_weighting_details 'calc w=1/[\s^2^(Fo^2^)+(0.0523P)^2^+4.0190P] where P=(Fo^2^+2Fc^2^)/3'
_refine_ls_weighting_scheme calc
_refine_ls_wR_factor_gt 0.1052
_refine_ls_wR_factor_ref 0.1129
_reflns_number_gt 13988
_reflns_number_total 17447
_reflns_threshold_expression >2sigma(I)
_cod_data_source_file ic048785nsi20040831_055336.cif
_cod_data_source_block 3a
_cod_depositor_comments
;
The following automatic conversions were performed:
'_symmetry_cell_setting' value 'Triclinic' changed to 'triclinic'
according to '/home/saulius/struct/CIF-dictionaries/cif_core.dic'
dictionary named 'cif_core.dic' version 2.4.1 from 2010-06-29.

Automatic conversion script
Id: cif_fix_enum 1527 2010-12-29 10:47:43Z saulius 
;
_cod_database_code 4312210

loop_
_symmetry_equiv_pos_as_xyz
'x, y, z'
'-x, -y, -z'

loop_
_atom_site_label
_atom_site_type_symbol
_atom_site_fract_x
_atom_site_fract_y
_atom_site_fract_z
_atom_site_U_iso_or_equiv
_atom_site_adp_type
_atom_site_occupancy
_atom_site_symmetry_multiplicity
_atom_site_calc_flag
_atom_site_refinement_flags
_atom_site_disorder_assembly
_atom_site_disorder_group
Rh1 Rh 0.18551(2) 0.353393(16) 0.841701(10) 0.01833(6) Uani 1 1 d . . .
Rh2 Rh -0.18660(2) 0.725656(16) 0.628922(10) 0.02000(7) Uani 1 1 d . . .
S1 S 0.23564(8) 0.50231(5) 0.81784(3) 0.02298(17) Uani 1 1 d . . .
S2 S -0.03914(8) 0.37196(5) 0.84290(3) 0.02316(17) Uani 1 1 d . . .
S3 S 0.03888(8) 0.71850(5) 0.62075(3) 0.02278(17) Uani 1 1 d . . .
S4 S -0.18397(9) 0.56753(5) 0.62953(3) 0.02557(18) Uani 1 1 d . . .
P1 P 0.39778(8) 0.33257(5) 0.84109(3) 0.01967(16) Uani 1 1 d . . .
P2 P 0.12947(8) 0.21627(5) 0.87731(3) 0.02009(17) Uani 1 1 d . . .
P3 P -0.16899(8) 0.87632(5) 0.62128(3) 0.02086(17) Uani 1 1 d . . .
P4 P -0.40040(8) 0.72028(6) 0.63050(3) 0.02314(18) Uani 1 1 d . . .
Cl1 Cl 0.24611(14) 0.05596(9) 1.07226(5) 0.0591(3) Uani 1 1 d . . .
Cl2 Cl -0.00484(12) 0.07329(7) 1.14425(5) 0.0493(3) Uani 1 1 d . . .
Cl3 Cl 0.15035(13) 0.45958(10) 1.04325(6) 0.0664(4) Uani 1 1 d . . .
Cl4 Cl 0.35935(12) 0.55809(8) 0.97520(5) 0.0515(3) Uani 1 1 d . . .
Cl5 Cl -0.0573(2) 0.38414(10) 0.53391(7) 0.0893(5) Uani 1 1 d . . .
Cl6 Cl -0.12406(12) 0.19572(10) 0.54529(5) 0.0597(3) Uani 1 1 d . . .
B1 B -0.4215(6) 0.6965(3) 0.8484(2) 0.0473(13) Uani 1 1 d D . .
B2 B -0.1332(6) 0.8208(3) 0.3413(2) 0.0551(14) Uani 1 1 d D . .
F1 F -0.3990(3) 0.69599(17) 0.79286(9) 0.0509(6) Uani 1 1 d D . .
F2 F -0.4131(4) 0.61434(17) 0.87249(12) 0.0698(9) Uani 1 1 d D . .
F3 F -0.2898(8) 0.7214(5) 0.8550(3) 0.073(3) Uiso 0.403(7) 1 d PD . .
F4 F -0.4907(9) 0.7601(6) 0.8717(4) 0.085(3) Uiso 0.403(7) 1 d PD . .
F3A F -0.3844(5) 0.7681(3) 0.86925(19) 0.0590(16) Uiso 0.597(7) 1 d PD . .
F4A F -0.5656(6) 0.7132(4) 0.8597(2) 0.080(2) Uiso 0.597(7) 1 d PD . .
F5 F -0.1599(5) 0.8525(3) 0.29331(14) 0.1122(15) Uani 1 1 d D . .
F6 F -0.1933(7) 0.7450(4) 0.3550(2) 0.0866(18) Uiso 0.652(7) 1 d PD . .
F7 F 0.0024(5) 0.7997(3) 0.3256(2) 0.0723(17) Uiso 0.652(7) 1 d PD . .
F8 F -0.1492(6) 0.8840(4) 0.3767(2) 0.0693(17) Uiso 0.652(7) 1 d PD . .
F6A F -0.1324(8) 0.7284(5) 0.3642(3) 0.045(2) Uiso 0.348(7) 1 d PD . .
F7A F -0.0962(12) 0.8768(7) 0.3780(4) 0.074(3) Uiso 0.348(7) 1 d PD . .
F8A F -0.2783(10) 0.8364(8) 0.3699(5) 0.096(4) Uiso 0.348(7) 1 d PD . .
C1 C 0.4660(3) 0.4438(2) 0.84007(13) 0.0225(7) Uani 1 1 d . . .
H1A H 0.4433 0.4675 0.8767 0.027 Uiso 1 1 calc R . .
H1B H 0.5615 0.4385 0.8296 0.027 Uiso 1 1 calc R . .
C2 C 0.4120(3) 0.5075(2) 0.79959(14) 0.0265(7) Uani 1 1 d . . .
H2A H 0.4436 0.4886 0.7621 0.032 Uiso 1 1 calc R . .
H2B H 0.4387 0.5694 0.8018 0.032 Uiso 1 1 calc R . .
C3 C 0.0108(3) 0.1848(2) 0.83769(14) 0.0269(7) Uani 1 1 d . . .
H3A H 0.0527 0.1801 0.7991 0.032 Uiso 1 1 calc R . .
H3B H -0.0243 0.1259 0.8518 0.032 Uiso 1 1 calc R . .
C4 C -0.0981(3) 0.2575(2) 0.84291(16) 0.0296(8) Uani 1 1 d . . .
H4A H -0.1609 0.2450 0.8771 0.036 Uiso 1 1 calc R . .
H4B H -0.1442 0.2549 0.8124 0.036 Uiso 1 1 calc R . .
C5 C 0.0907(3) 0.8335(2) 0.62241(15) 0.0271(7) Uani 1 1 d . . .
H5A H 0.0833 0.8497 0.6605 0.033 Uiso 1 1 calc R . .
H5B H 0.1821 0.8382 0.6038 0.033 Uiso 1 1 calc R . .
C6 C 0.0036(3) 0.8965(2) 0.59371(14) 0.0257(7) Uani 1 1 d . . .
H6A H 0.0230 0.8870 0.5543 0.031 Uiso 1 1 calc R . .
H6B H 0.0210 0.9596 0.5986 0.031 Uiso 1 1 calc R . .
C7 C -0.3529(4) 0.5382(2) 0.63519(16) 0.0323(8) Uani 1 1 d . . .
H7A H -0.3711 0.5324 0.5984 0.039 Uiso 1 1 calc R . .
H7B H -0.3669 0.4794 0.6557 0.039 Uiso 1 1 calc R . .
C8 C -0.4452(3) 0.6092(2) 0.66394(15) 0.0303(8) Uani 1 1 d . . .
H8A H -0.4388 0.6078 0.7027 0.036 Uiso 1 1 calc R . .
H8B H -0.5354 0.5976 0.6617 0.036 Uiso 1 1 calc R . .
C9 C 0.1837(3) 0.5606(2) 0.76066(13) 0.0217(6) Uani 1 1 d . . .
C10 C 0.2116(3) 0.5273(2) 0.70875(13) 0.0223(7) Uani 1 1 d . . .
C11 C 0.1694(3) 0.5781(2) 0.66548(13) 0.0227(7) Uani 1 1 d . . .
C12 C 0.0954(3) 0.6580(2) 0.67690(12) 0.0209(6) Uani 1 1 d . . .
C13 C 0.0581(3) 0.6874(2) 0.72964(13) 0.0224(7) Uani 1 1 d . . .
C14 C 0.1094(3) 0.6403(2) 0.77184(13) 0.0234(7) Uani 1 1 d . . .
C15 C 0.2817(3) 0.4372(2) 0.69763(15) 0.0283(7) Uani 1 1 d . . .
H15A H 0.3050 0.4101 0.7312 0.042 Uiso 1 1 calc R . .
H15B H 0.3604 0.4456 0.6700 0.042 Uiso 1 1 calc R . .
H15C H 0.2251 0.3975 0.6845 0.042 Uiso 1 1 calc R . .
C16 C 0.1992(4) 0.5409(2) 0.60975(14) 0.0311(8) Uani 1 1 d . . .
H16A H 0.1644 0.5828 0.5840 0.047 Uiso 1 1 calc R . .
H16B H 0.1594 0.4828 0.6112 0.047 Uiso 1 1 calc R . .
H16C H 0.2932 0.5329 0.5979 0.047 Uiso 1 1 calc R . .
C17 C -0.0406(4) 0.7627(2) 0.74441(15) 0.0323(8) Uani 1 1 d . . .
H17A H -0.0675 0.7894 0.7115 0.048 Uiso 1 1 calc R . .
H17B H -0.0026 0.8085 0.7618 0.048 Uiso 1 1 calc R . .
H17C H -0.1160 0.7392 0.7696 0.048 Uiso 1 1 calc R . .
C18 C 0.0780(4) 0.6743(3) 0.82842(14) 0.0355(9) Uani 1 1 d . . .
H18A H 0.1205 0.6344 0.8528 0.053 Uiso 1 1 calc R . .
H18B H -0.0159 0.6754 0.8416 0.053 Uiso 1 1 calc R . .
H18C H 0.1090 0.7351 0.8276 0.053 Uiso 1 1 calc R . .
C19 C -0.0808(3) 0.4249(2) 0.78241(13) 0.0227(7) Uani 1 1 d . . .
C20 C -0.0422(3) 0.3878(2) 0.73221(14) 0.0252(7) Uani 1 1 d . . .
H20A H 0.0078 0.3328 0.7293 0.030 Uiso 1 1 calc R . .
C21 C -0.0767(3) 0.4313(2) 0.68651(14) 0.0252(7) Uani 1 1 d . . .
H21A H -0.0526 0.4054 0.6523 0.030 Uiso 1 1 calc R . .
C22 C -0.1472(3) 0.5134(2) 0.69078(13) 0.0234(7) Uani 1 1 d . . .
C23 C -0.1851(3) 0.5506(2) 0.74090(14) 0.0266(7) Uani 1 1 d . . .
H23A H -0.2331 0.6064 0.7437 0.032 Uiso 1 1 calc R . .
C24 C -0.1525(3) 0.5060(2) 0.78698(14) 0.0262(7) Uani 1 1 d . . .
H24A H -0.1791 0.5307 0.8214 0.031 Uiso 1 1 calc R . .
C25 C 0.4887(3) 0.2854(2) 0.77900(13) 0.0229(7) Uani 1 1 d . . .
C26 C 0.6199(3) 0.3002(2) 0.75975(15) 0.0302(8) Uani 1 1 d . . .
H26A H 0.6660 0.3331 0.7802 0.036 Uiso 1 1 calc R . .
C27 C 0.6834(4) 0.2668(3) 0.71066(17) 0.0375(9) Uani 1 1 d . . .
H27A H 0.7726 0.2770 0.6978 0.045 Uiso 1 1 calc R . .
C28 C 0.6164(4) 0.2189(3) 0.68065(17) 0.0402(9) Uani 1 1 d . . .
H28A H 0.6598 0.1960 0.6472 0.048 Uiso 1 1 calc R . .
C29 C 0.4870(4) 0.2044(3) 0.69920(17) 0.0402(9) Uani 1 1 d . . .
H29A H 0.4413 0.1716 0.6785 0.048 Uiso 1 1 calc R . .
C30 C 0.4230(4) 0.2376(2) 0.74797(15) 0.0306(8) Uani 1 1 d . . .
H30A H 0.3335 0.2277 0.7603 0.037 Uiso 1 1 calc R . .
C31 C 0.4568(3) 0.2762(2) 0.89854(14) 0.0246(7) Uani 1 1 d . . .
C32 C 0.5603(4) 0.2137(2) 0.89359(16) 0.0333(8) Uani 1 1 d . . .
H32A H 0.6014 0.1945 0.8589 0.040 Uiso 1 1 calc R . .
C33 C 0.6031(4) 0.1794(3) 0.94042(19) 0.0444(11) Uani 1 1 d . . .
H33A H 0.6743 0.1370 0.9374 0.053 Uiso 1 1 calc R . .
C34 C 0.5434(4) 0.2062(3) 0.99098(18) 0.0442(11) Uani 1 1 d . . .
H34A H 0.5740 0.1826 1.0224 0.053 Uiso 1 1 calc R . .
C35 C 0.4390(4) 0.2675(3) 0.99613(16) 0.0406(10) Uani 1 1 d . . .
H35A H 0.3974 0.2858 1.0310 0.049 Uiso 1 1 calc R . .
C36 C 0.3954(4) 0.3020(2) 0.94981(15) 0.0312(8) Uani 1 1 d . . .
H36A H 0.3231 0.3436 0.9532 0.037 Uiso 1 1 calc R . .
C37 C 0.2383(3) 0.1180(2) 0.87979(13) 0.0217(6) Uani 1 1 d . . .
C38 C 0.2772(4) 0.0657(2) 0.83537(14) 0.0299(8) Uani 1 1 d . . .
H38A H 0.2461 0.0808 0.8028 0.036 Uiso 1 1 calc R . .
C39 C 0.3610(4) -0.0081(3) 0.83840(16) 0.0366(9) Uani 1 1 d . . .
H39A H 0.3867 -0.0437 0.8079 0.044 Uiso 1 1 calc R . .
C40 C 0.4079(3) -0.0307(2) 0.88568(15) 0.0315(8) Uani 1 1 d . . .
H40A H 0.4650 -0.0818 0.8877 0.038 Uiso 1 1 calc R . .
C41 C 0.3708(3) 0.0216(2) 0.92953(14) 0.0276(7) Uani 1 1 d . . .
H41A H 0.4035 0.0070 0.9618 0.033 Uiso 1 1 calc R . .
C42 C 0.2867(3) 0.0950(2) 0.92707(13) 0.0242(7) Uani 1 1 d . . .
H42A H 0.2614 0.1303 0.9577 0.029 Uiso 1 1 calc R . .
C43 C 0.0308(3) 0.2153(2) 0.94560(13) 0.0240(7) Uani 1 1 d . . .
C44 C -0.0298(3) 0.1372(2) 0.96905(14) 0.0295(8) Uani 1 1 d . . .
H44A H -0.0131 0.0828 0.9509 0.035 Uiso 1 1 calc R . .
C45 C -0.1141(4) 0.1391(3) 1.01870(16) 0.0378(9) Uani 1 1 d . . .
H45A H -0.1543 0.0857 1.0346 0.045 Uiso 1 1 calc R . .
C46 C -0.1400(4) 0.2176(3) 1.04518(16) 0.0402(10) Uani 1 1 d . . .
H46A H -0.1999 0.2187 1.0787 0.048 Uiso 1 1 calc R . .
C47 C -0.0789(4) 0.2949(3) 1.02305(15) 0.0377(9) Uani 1 1 d . . .
H47A H -0.0956 0.3487 1.0418 0.045 Uiso 1 1 calc R . .
C48 C 0.0070(4) 0.2943(2) 0.97327(14) 0.0299(8) Uani 1 1 d . . .
H48A H 0.0492 0.3474 0.9583 0.036 Uiso 1 1 calc R . .
C49 C -0.2051(3) 0.9317(2) 0.68523(13) 0.0240(7) Uani 1 1 d . . .
C50 C -0.2914(3) 0.8930(3) 0.72853(14) 0.0304(8) Uani 1 1 d . . .
H50A H -0.3315 0.8393 0.7242 0.036 Uiso 1 1 calc R . .
C51 C -0.3189(4) 0.9327(3) 0.77786(16) 0.0433(10) Uani 1 1 d . . .
H51A H -0.3773 0.9058 0.8074 0.052 Uiso 1 1 calc R . .
C52 C -0.2625(5) 1.0107(3) 0.78444(16) 0.0489(12) Uani 1 1 d . . .
H52A H -0.2822 1.0379 0.8183 0.059 Uiso 1 1 calc R . .
C53 C -0.1771(5) 1.0496(3) 0.74176(18) 0.0488(11) Uani 1 1 d . . .
H53A H -0.1376 1.1034 0.7465 0.059 Uiso 1 1 calc R . .
C54 C -0.1481(4) 1.0109(2) 0.69206(15) 0.0341(8) Uani 1 1 d . . .
H54A H -0.0896 1.0384 0.6627 0.041 Uiso 1 1 calc R . .
C55 C -0.2485(3) 0.9498(2) 0.57570(13) 0.0241(7) Uani 1 1 d . . .
C56 C -0.2265(4) 0.9348(3) 0.52072(14) 0.0318(8) Uani 1 1 d . . .
H56A H -0.1700 0.8864 0.5069 0.038 Uiso 1 1 calc R . .
C57 C -0.2870(4) 0.9906(3) 0.48578(16) 0.0396(9) Uani 1 1 d . . .
H57A H -0.2708 0.9802 0.4481 0.048 Uiso 1 1 calc R . .
C58 C -0.3692(4) 1.0600(3) 0.50489(16) 0.0399(10) Uani 1 1 d . . .
H58A H -0.4094 1.0977 0.4805 0.048 Uiso 1 1 calc R . .
C59 C -0.3945(4) 1.0757(2) 0.55981(17) 0.0371(9) Uani 1 1 d . . .
H59A H -0.4530 1.1234 0.5732 0.044 Uiso 1 1 calc R . .
C60 C -0.3334(4) 1.0212(2) 0.59514(15) 0.0305(8) Uani 1 1 d . . .
H60A H -0.3492 1.0323 0.6327 0.037 Uiso 1 1 calc R . .
C61 C -0.4444(4) 0.7106(2) 0.56428(14) 0.0277(7) Uani 1 1 d . . .
C62 C -0.3495(4) 0.7048(3) 0.51818(17) 0.0478(11) Uani 1 1 d . . .
H62A H -0.2615 0.7103 0.5205 0.057 Uiso 1 1 calc R . .
C63 C -0.3814(6) 0.6911(4) 0.46825(18) 0.0630(15) Uani 1 1 d . . .
H63A H -0.3155 0.6877 0.4367 0.076 Uiso 1 1 calc R . .
C64 C -0.5079(5) 0.6825(3) 0.46484(19) 0.0542(13) Uani 1 1 d . . .
H64A H -0.5294 0.6726 0.4308 0.065 Uiso 1 1 calc R . .
C65 C -0.6036(5) 0.6879(3) 0.50987(19) 0.0479(11) Uani 1 1 d . . .
H65A H -0.6913 0.6821 0.5070 0.057 Uiso 1 1 calc R . .
C66 C -0.5728(4) 0.7019(3) 0.56005(16) 0.0348(8) Uani 1 1 d . . .
H66A H -0.6395 0.7056 0.5914 0.042 Uiso 1 1 calc R . .
C67 C -0.5275(3) 0.7968(2) 0.66418(14) 0.0261(7) Uani 1 1 d . . .
C68 C -0.5547(4) 0.8781(2) 0.63705(15) 0.0297(8) Uani 1 1 d . . .
H68A H -0.5081 0.8918 0.6014 0.036 Uiso 1 1 calc R . .
C69 C -0.6482(4) 0.9387(3) 0.66121(17) 0.0378(9) Uani 1 1 d . . .
H69A H -0.6651 0.9940 0.6423 0.045 Uiso 1 1 calc R . .
C70 C -0.7173(4) 0.9189(3) 0.71287(17) 0.0414(10) Uani 1 1 d . . .
H70A H -0.7824 0.9603 0.7296 0.050 Uiso 1 1 calc R . .
C71 C -0.6912(4) 0.8388(3) 0.74001(17) 0.0428(10) Uani 1 1 d . . .
H71A H -0.7387 0.8252 0.7755 0.051 Uiso 1 1 calc R . .
C72 C -0.5968(4) 0.7781(3) 0.71632(15) 0.0351(8) Uani 1 1 d . . .
H72A H -0.5793 0.7235 0.7357 0.042 Uiso 1 1 calc R . .
C73 C 0.1334(4) 0.1295(3) 1.10952(19) 0.0464(10) Uani 1 1 d . . .
H73A H 0.1066 0.1779 1.0847 0.056 Uiso 1 1 calc R . .
H73B H 0.1743 0.1574 1.1362 0.056 Uiso 1 1 calc R . .
C74 C 0.2884(4) 0.5218(4) 1.04178(18) 0.0518(12) Uani 1 1 d . . .
H74A H 0.2635 0.5747 1.0639 0.062 Uiso 1 1 calc R . .
H74B H 0.3526 0.4841 1.0582 0.062 Uiso 1 1 calc R . .
C75 C -0.0035(5) 0.2745(4) 0.5338(3) 0.0668(15) Uani 1 1 d . . .
H75A H 0.0500 0.2634 0.5620 0.080 Uiso 1 1 calc R . .
H75B H 0.0535 0.2643 0.4983 0.080 Uiso 1 1 calc R . .

loop_
_atom_site_aniso_label
_atom_site_aniso_U_11
_atom_site_aniso_U_22
_atom_site_aniso_U_33
_atom_site_aniso_U_23
_atom_site_aniso_U_13
_atom_site_aniso_U_12
Rh1 0.01741(12) 0.01782(12) 0.01985(12) 0.00301(9) -0.00492(9) -0.00179(9)
Rh2 0.01973(13) 0.01973(12) 0.02114(13) 0.00442(9) -0.00677(10) -0.00290(9)
S1 0.0250(4) 0.0199(4) 0.0253(4) 0.0043(3) -0.0093(3) -0.0022(3)
S2 0.0194(4) 0.0243(4) 0.0251(4) 0.0051(3) -0.0052(3) 0.0000(3)
S3 0.0210(4) 0.0255(4) 0.0219(4) 0.0034(3) -0.0059(3) -0.0012(3)
S4 0.0296(4) 0.0219(4) 0.0272(4) 0.0029(3) -0.0114(4) -0.0024(3)
P1 0.0186(4) 0.0191(4) 0.0219(4) 0.0018(3) -0.0059(3) -0.0026(3)
P2 0.0195(4) 0.0195(4) 0.0213(4) 0.0028(3) -0.0053(3) -0.0021(3)
P3 0.0213(4) 0.0215(4) 0.0195(4) 0.0036(3) -0.0045(3) -0.0027(3)
P4 0.0221(4) 0.0239(4) 0.0242(4) 0.0077(3) -0.0083(3) -0.0048(3)
Cl1 0.0725(8) 0.0629(7) 0.0367(6) -0.0057(5) -0.0007(6) 0.0109(6)
Cl2 0.0526(7) 0.0379(5) 0.0560(7) 0.0003(5) -0.0090(5) -0.0004(5)
Cl3 0.0565(8) 0.0688(8) 0.0712(9) -0.0132(7) 0.0019(7) -0.0198(7)
Cl4 0.0501(6) 0.0495(6) 0.0509(6) -0.0030(5) -0.0016(5) 0.0023(5)
Cl5 0.1370(16) 0.0607(9) 0.0818(11) -0.0131(8) -0.0473(11) -0.0002(9)
Cl6 0.0467(7) 0.0773(9) 0.0544(7) -0.0118(6) -0.0014(6) -0.0155(6)
B1 0.073(4) 0.032(2) 0.036(3) -0.0066(19) -0.005(2) -0.013(2)
B2 0.057(3) 0.042(3) 0.074(4) -0.016(3) -0.025(3) -0.007(3)
F1 0.0625(17) 0.0582(16) 0.0308(12) -0.0043(11) -0.0077(12) 0.0057(13)
F2 0.119(3) 0.0394(15) 0.0560(17) 0.0107(13) -0.0310(18) -0.0103(16)
F5 0.141(4) 0.148(4) 0.050(2) 0.003(2) -0.019(2) -0.038(3)
C1 0.0223(16) 0.0192(15) 0.0276(17) 0.0021(12) -0.0094(13) -0.0029(13)
C2 0.0242(17) 0.0245(16) 0.0322(18) 0.0067(14) -0.0097(14) -0.0088(14)
C3 0.0280(18) 0.0257(17) 0.0300(18) 0.0035(14) -0.0128(15) -0.0075(14)
C4 0.0236(17) 0.0261(17) 0.040(2) 0.0110(15) -0.0102(15) -0.0081(14)
C5 0.0220(17) 0.0264(17) 0.0342(19) 0.0049(14) -0.0092(14) -0.0070(14)
C6 0.0235(17) 0.0265(17) 0.0258(17) 0.0048(13) -0.0022(14) -0.0064(14)
C7 0.036(2) 0.0263(17) 0.041(2) 0.0084(15) -0.0233(17) -0.0099(15)
C8 0.0258(18) 0.0311(18) 0.035(2) 0.0139(15) -0.0118(15) -0.0112(15)
C9 0.0239(16) 0.0175(14) 0.0253(16) 0.0053(12) -0.0096(13) -0.0040(12)
C10 0.0188(15) 0.0199(15) 0.0290(17) 0.0012(13) -0.0069(13) -0.0039(12)
C11 0.0185(15) 0.0259(16) 0.0239(16) -0.0012(13) -0.0039(13) -0.0037(13)
C12 0.0191(15) 0.0256(16) 0.0189(15) 0.0028(12) -0.0062(12) -0.0035(13)
C13 0.0201(16) 0.0240(16) 0.0236(16) 0.0004(13) -0.0062(13) 0.0001(13)
C14 0.0272(17) 0.0227(16) 0.0210(16) 0.0031(12) -0.0067(13) -0.0055(13)
C15 0.0295(18) 0.0253(17) 0.0313(18) -0.0041(14) -0.0086(15) 0.0015(14)
C16 0.038(2) 0.0315(18) 0.0245(17) -0.0044(14) -0.0080(15) 0.0034(16)
C17 0.034(2) 0.0326(19) 0.0290(19) 0.0006(15) -0.0080(16) 0.0081(16)
C18 0.049(2) 0.0321(19) 0.0252(18) -0.0018(15) -0.0091(17) 0.0092(17)
C19 0.0161(15) 0.0230(16) 0.0288(17) 0.0041(13) -0.0054(13) -0.0030(12)
C20 0.0230(16) 0.0204(15) 0.0310(18) 0.0012(13) -0.0038(14) 0.0017(13)
C21 0.0266(17) 0.0248(16) 0.0241(17) -0.0002(13) -0.0052(14) -0.0023(14)
C22 0.0219(16) 0.0229(16) 0.0269(17) 0.0058(13) -0.0100(13) -0.0048(13)
C23 0.0294(18) 0.0186(15) 0.0326(18) 0.0008(13) -0.0103(15) 0.0044(14)
C24 0.0267(17) 0.0271(17) 0.0248(17) 0.0008(13) -0.0061(14) 0.0015(14)
C25 0.0208(16) 0.0227(15) 0.0251(16) -0.0009(13) -0.0046(13) -0.0004(13)
C26 0.0221(17) 0.0344(19) 0.0350(19) -0.0039(15) -0.0061(15) -0.0048(15)
C27 0.0252(19) 0.039(2) 0.044(2) -0.0065(17) 0.0063(17) -0.0050(16)
C28 0.039(2) 0.040(2) 0.037(2) -0.0117(17) 0.0072(18) -0.0049(18)
C29 0.037(2) 0.045(2) 0.040(2) -0.0158(18) -0.0032(18) -0.0088(18)
C30 0.0253(18) 0.0327(19) 0.0334(19) -0.0044(15) -0.0027(15) -0.0060(15)
C31 0.0238(17) 0.0213(15) 0.0307(18) 0.0045(13) -0.0113(14) -0.0049(13)
C32 0.0254(18) 0.0310(19) 0.042(2) 0.0113(16) -0.0075(16) -0.0012(15)
C33 0.029(2) 0.041(2) 0.063(3) 0.022(2) -0.018(2) -0.0021(17)
C34 0.051(3) 0.046(2) 0.042(2) 0.0186(19) -0.027(2) -0.012(2)
C35 0.059(3) 0.037(2) 0.0277(19) 0.0067(16) -0.0151(19) -0.010(2)
C36 0.037(2) 0.0273(18) 0.0311(19) 0.0008(14) -0.0123(16) -0.0027(15)
C37 0.0192(15) 0.0218(15) 0.0232(16) 0.0022(12) -0.0025(13) -0.0022(12)
C38 0.0308(19) 0.0332(19) 0.0268(18) -0.0001(14) -0.0093(15) 0.0001(15)
C39 0.037(2) 0.039(2) 0.034(2) -0.0111(16) -0.0075(17) 0.0085(17)
C40 0.0265(18) 0.0274(18) 0.038(2) 0.0039(15) -0.0027(16) 0.0051(15)
C41 0.0254(17) 0.0308(18) 0.0255(17) 0.0073(14) -0.0056(14) -0.0003(14)
C42 0.0273(17) 0.0219(16) 0.0234(16) 0.0023(13) -0.0054(14) -0.0023(13)
C43 0.0223(16) 0.0258(16) 0.0229(16) 0.0048(13) -0.0044(13) -0.0010(13)
C44 0.0272(18) 0.0303(18) 0.0309(19) 0.0065(14) -0.0067(15) -0.0063(15)
C45 0.030(2) 0.048(2) 0.033(2) 0.0131(17) -0.0020(16) -0.0127(18)
C46 0.029(2) 0.063(3) 0.0249(19) 0.0042(18) 0.0018(16) -0.0024(19)
C47 0.038(2) 0.047(2) 0.0267(19) -0.0058(17) -0.0036(16) 0.0064(18)
C48 0.0310(19) 0.0299(18) 0.0287(18) 0.0036(14) -0.0077(15) -0.0014(15)
C49 0.0248(17) 0.0256(16) 0.0217(16) 0.0024(13) -0.0076(13) 0.0039(13)
C50 0.0270(18) 0.0354(19) 0.0263(18) 0.0027(15) -0.0032(15) 0.0070(15)
C51 0.046(2) 0.052(3) 0.0262(19) 0.0037(18) -0.0011(18) 0.017(2)
C52 0.074(3) 0.048(3) 0.025(2) -0.0091(18) -0.015(2) 0.021(2)
C53 0.076(3) 0.036(2) 0.039(2) -0.0066(18) -0.024(2) 0.002(2)
C54 0.049(2) 0.0299(18) 0.0245(18) 0.0021(14) -0.0106(17) -0.0031(17)
C55 0.0251(17) 0.0241(16) 0.0236(16) 0.0058(13) -0.0069(14) -0.0065(13)
C56 0.032(2) 0.037(2) 0.0258(18) 0.0016(15) -0.0057(15) -0.0009(16)
C57 0.043(2) 0.052(2) 0.0264(19) 0.0061(17) -0.0150(17) -0.006(2)
C58 0.051(3) 0.035(2) 0.039(2) 0.0135(17) -0.026(2) -0.0064(19)
C59 0.045(2) 0.0251(18) 0.046(2) 0.0007(16) -0.0225(19) 0.0023(16)
C60 0.038(2) 0.0264(17) 0.0293(18) 0.0013(14) -0.0129(16) -0.0004(15)
C61 0.0327(19) 0.0249(17) 0.0273(18) 0.0067(13) -0.0120(15) -0.0046(14)
C62 0.043(2) 0.068(3) 0.033(2) 0.002(2) -0.0068(19) -0.018(2)
C63 0.073(4) 0.088(4) 0.028(2) 0.001(2) -0.005(2) -0.025(3)
C64 0.081(4) 0.051(3) 0.038(2) 0.006(2) -0.029(3) -0.014(3)
C65 0.053(3) 0.048(2) 0.052(3) 0.005(2) -0.034(2) -0.007(2)
C66 0.0303(19) 0.038(2) 0.040(2) 0.0015(16) -0.0172(17) -0.0009(16)
C67 0.0204(16) 0.0335(18) 0.0267(17) 0.0005(14) -0.0091(14) -0.0069(14)
C68 0.0306(19) 0.0321(18) 0.0286(18) 0.0032(14) -0.0120(15) -0.0048(15)
C69 0.039(2) 0.036(2) 0.044(2) -0.0063(17) -0.0208(19) 0.0028(17)
C70 0.034(2) 0.050(2) 0.044(2) -0.022(2) -0.0100(18) 0.0005(19)
C71 0.036(2) 0.055(3) 0.035(2) -0.0100(19) 0.0027(18) -0.010(2)
C72 0.036(2) 0.039(2) 0.0303(19) 0.0080(16) -0.0061(16) -0.0088(17)
C73 0.047(3) 0.036(2) 0.058(3) -0.005(2) -0.014(2) -0.0008(19)
C74 0.044(3) 0.071(3) 0.040(2) -0.010(2) -0.003(2) -0.012(2)
C75 0.046(3) 0.065(3) 0.094(4) -0.012(3) -0.020(3) -0.004(3)

loop_
_atom_type_symbol
_atom_type_description
_atom_type_scat_dispersion_real
_atom_type_scat_dispersion_imag
_atom_type_scat_source
C C 0.0033 0.0016 'International Tables Vol C Tables 4.2.6.8 and 6.1.1.4'
H H 0.0000 0.0000 'International Tables Vol C Tables 4.2.6.8 and 6.1.1.4'
B B 0.0013 0.0007 'International Tables Vol C Tables 4.2.6.8 and 6.1.1.4'
F F 0.0171 0.0103 'International Tables Vol C Tables 4.2.6.8 and 6.1.1.4'
P P 0.1023 0.0942 'International Tables Vol C Tables 4.2.6.8 and 6.1.1.4'
S S 0.1246 0.1234 'International Tables Vol C Tables 4.2.6.8 and 6.1.1.4'
Rh Rh -1.1178 0.9187 'International Tables Vol C Tables 4.2.6.8 and 6.1.1.4'
Cl Cl 0.1484 0.1585 'International Tables Vol C Tables 4.2.6.8 and 6.1.1.4'

loop_
_geom_angle_atom_site_label_1
_geom_angle_atom_site_label_2
_geom_angle_atom_site_label_3
_geom_angle
_geom_angle_site_symmetry_1
_geom_angle_site_symmetry_3
_geom_angle_publ_flag
P1 Rh1 P2 96.51(3) . . ?
P1 Rh1 S1 84.30(3) . . ?
P2 Rh1 S1 171.54(3) . . ?
P1 Rh1 S2 178.73(3) . . ?
P2 Rh1 S2 82.24(3) . . ?
S1 Rh1 S2 96.96(3) . . ?
P4 Rh2 P3 99.03(3) . . ?
P4 Rh2 S3 173.73(3) . . ?
P3 Rh2 S3 85.52(3) . . ?
P4 Rh2 S4 85.54(3) . . ?
P3 Rh2 S4 173.69(3) . . ?
S3 Rh2 S4 89.60(3) . . ?
C9 S1 C2 102.53(15) . . ?
C9 S1 Rh1 120.73(11) . . ?
C2 S1 Rh1 108.14(11) . . ?
C19 S2 C4 102.28(16) . . ?
C19 S2 Rh1 114.89(11) . . ?
C4 S2 Rh1 106.05(11) . . ?
C12 S3 C5 104.31(15) . . ?
C12 S3 Rh2 114.22(11) . . ?
C5 S3 Rh2 107.68(12) . . ?
C22 S4 C7 100.97(16) . . ?
C22 S4 Rh2 113.05(11) . . ?
C7 S4 Rh2 106.05(12) . . ?
C31 P1 C25 108.13(16) . . ?
C31 P1 C1 100.31(15) . . ?
C25 P1 C1 103.35(15) . . ?
C31 P1 Rh1 121.30(12) . . ?
C25 P1 Rh1 113.46(11) . . ?
C1 P1 Rh1 107.99(11) . . ?
C37 P2 C43 103.57(15) . . ?
C37 P2 C3 105.19(16) . . ?
C43 P2 C3 101.06(16) . . ?
C37 P2 Rh1 126.05(11) . . ?
C43 P2 Rh1 114.28(11) . . ?
C3 P2 Rh1 103.65(11) . . ?
C49 P3 C55 103.99(15) . . ?
C49 P3 C6 104.82(16) . . ?
C55 P3 C6 101.48(15) . . ?
C49 P3 Rh2 115.11(11) . . ?
C55 P3 Rh2 122.92(11) . . ?
C6 P3 Rh2 106.40(11) . . ?
C67 P4 C61 102.96(16) . . ?
C67 P4 C8 103.44(17) . . ?
C61 P4 C8 100.84(16) . . ?
C67 P4 Rh2 126.35(11) . . ?
C61 P4 Rh2 115.15(12) . . ?
C8 P4 Rh2 104.72(12) . . ?
F4 B1 F3A 51.2(5) . . ?
F4 B1 F2 122.4(6) . . ?
F3A B1 F2 121.3(5) . . ?
F4 B1 F1 119.2(6) . . ?
F3A B1 F1 116.6(4) . . ?
F2 B1 F1 112.8(4) . . ?
F4 B1 F4A 49.6(5) . . ?
F3A B1 F4A 100.8(5) . . ?
F2 B1 F4A 100.1(4) . . ?
F1 B1 F4A 99.7(4) . . ?
F4 B1 F3 100.4(6) . . ?
F3A B1 F3 49.4(4) . . ?
F2 B1 F3 94.5(5) . . ?
F1 B1 F3 98.6(5) . . ?
F4A B1 F3 149.9(5) . . ?
F8 B2 F6 119.0(6) . . ?
F8 B2 F5 111.8(5) . . ?
F6 B2 F5 107.7(5) . . ?
F8 B2 F7A 23.8(5) . . ?
F6 B2 F7A 125.1(7) . . ?
F5 B2 F7A 122.4(6) . . ?
F8 B2 F7 108.3(5) . . ?
F6 B2 F7 108.4(5) . . ?
F5 B2 F7 100.1(5) . . ?
F7A B2 F7 84.9(6) . . ?
F8 B2 F6A 115.9(6) . . ?
F6 B2 F6A 30.7(4) . . ?
F5 B2 F6A 128.9(5) . . ?
F7A B2 F6A 108.6(7) . . ?
F7 B2 F6A 81.9(5) . . ?
F8 B2 F8A 67.2(6) . . ?
F6 B2 F8A 67.3(6) . . ?
F5 B2 F8A 91.3(6) . . ?
F7A B2 F8A 89.3(7) . . ?
F7 B2 F8A 168.6(7) . . ?
F6A B2 F8A 90.7(6) . . ?
F3A F3 B1 57.9(5) . . ?
F3A F4 F4A 142.8(9) . . ?
F3A F4 B1 67.3(6) . . ?
F4A F4 B1 75.5(6) . . ?
F4 F3A F3 133.9(8) . . ?
F4 F3A B1 61.5(5) . . ?
F3 F3A B1 72.7(5) . . ?
F4 F4A B1 54.9(5) . . ?
F6A F6 B2 85.0(8) . . ?
F6A F6 F8A 128.0(10) . . ?
B2 F6 F8A 63.7(5) . . ?
F7A F8 B2 86.6(14) . . ?
F7A F8 F8A 142.7(16) . . ?
B2 F8 F8A 63.8(5) . . ?
F6 F6A B2 64.3(8) . . ?
F8 F7A B2 69.5(13) . . ?
B2 F8A F8 49.0(4) . . ?
B2 F8A F6 49.0(4) . . ?
F8 F8A F6 89.7(6) . . ?
C2 C1 P1 109.3(2) . . ?
C1 C2 S1 106.2(2) . . ?
C4 C3 P2 107.9(2) . . ?
C3 C4 S2 112.9(2) . . ?
C6 C5 S3 107.9(2) . . ?
C5 C6 P3 110.7(2) . . ?
C8 C7 S4 111.0(2) . . ?
C7 C8 P4 108.2(2) . . ?
C10 C9 C14 122.2(3) . . ?
C10 C9 S1 122.3(2) . . ?
C14 C9 S1 115.4(2) . . ?
C9 C10 C11 119.0(3) . . ?
C9 C10 C15 122.3(3) . . ?
C11 C10 C15 118.7(3) . . ?
C12 C11 C10 118.4(3) . . ?
C12 C11 C16 123.1(3) . . ?
C10 C11 C16 118.4(3) . . ?
C13 C12 C11 122.6(3) . . ?
C13 C12 S3 120.5(2) . . ?
C11 C12 S3 116.8(2) . . ?
C12 C13 C14 118.4(3) . . ?
C12 C13 C17 123.4(3) . . ?
C14 C13 C17 118.0(3) . . ?
C9 C14 C13 118.9(3) . . ?
C9 C14 C18 121.5(3) . . ?
C13 C14 C18 119.6(3) . . ?
C24 C19 C20 120.6(3) . . ?
C24 C19 S2 117.5(3) . . ?
C20 C19 S2 121.9(3) . . ?
C21 C20 C19 119.8(3) . . ?
C20 C21 C22 119.8(3) . . ?
C23 C22 C21 120.3(3) . . ?
C23 C22 S4 122.4(3) . . ?
C21 C22 S4 117.3(3) . . ?
C22 C23 C24 119.8(3) . . ?
C23 C24 C19 119.7(3) . . ?
C30 C25 C26 118.7(3) . . ?
C30 C25 P1 118.7(3) . . ?
C26 C25 P1 122.4(3) . . ?
C27 C26 C25 120.3(3) . . ?
C28 C27 C26 120.0(4) . . ?
C29 C28 C27 120.1(4) . . ?
C28 C29 C30 120.3(4) . . ?
C29 C30 C25 120.6(3) . . ?
C32 C31 C36 119.9(3) . . ?
C32 C31 P1 124.0(3) . . ?
C36 C31 P1 116.1(3) . . ?
C31 C32 C33 119.0(4) . . ?
C34 C33 C32 121.0(4) . . ?
C33 C34 C35 120.2(4) . . ?
C34 C35 C36 119.3(4) . . ?
C35 C36 C31 120.6(4) . . ?
C38 C37 C42 118.7(3) . . ?
C38 C37 P2 121.7(3) . . ?
C42 C37 P2 119.6(2) . . ?
C39 C38 C37 120.3(3) . . ?
C38 C39 C40 120.6(3) . . ?
C41 C40 C39 119.3(3) . . ?
C40 C41 C42 120.6(3) . . ?
C41 C42 C37 120.5(3) . . ?
C48 C43 C44 119.3(3) . . ?
C48 C43 P2 120.2(3) . . ?
C44 C43 P2 120.4(3) . . ?
C45 C44 C43 120.1(4) . . ?
C46 C45 C44 120.5(4) . . ?
C45 C46 C47 120.1(4) . . ?
C46 C47 C48 120.3(4) . . ?
C47 C48 C43 119.7(3) . . ?
C50 C49 C54 119.2(3) . . ?
C50 C49 P3 118.8(3) . . ?
C54 C49 P3 122.0(3) . . ?
C51 C50 C49 120.1(4) . . ?
C52 C51 C50 120.5(4) . . ?
C51 C52 C53 119.8(4) . . ?
C52 C53 C54 120.6(4) . . ?
C53 C54 C49 119.8(4) . . ?
C56 C55 C60 118.9(3) . . ?
C56 C55 P3 119.9(3) . . ?
C60 C55 P3 121.3(3) . . ?
C55 C56 C57 120.1(4) . . ?
C58 C57 C56 120.8(4) . . ?
C57 C58 C59 120.4(3) . . ?
C58 C59 C60 119.5(4) . . ?
C59 C60 C55 120.4(3) . . ?
C62 C61 C66 118.8(4) . . ?
C62 C61 P4 120.2(3) . . ?
C66 C61 P4 120.8(3) . . ?
C61 C62 C63 120.7(4) . . ?
C64 C63 C62 119.8(5) . . ?
C65 C64 C63 120.7(4) . . ?
C64 C65 C66 120.0(4) . . ?
C61 C66 C65 120.1(4) . . ?
C72 C67 C68 118.5(3) . . ?
C72 C67 P4 122.6(3) . . ?
C68 C67 P4 118.9(3) . . ?
C69 C68 C67 121.0(4) . . ?
C68 C69 C70 119.9(4) . . ?
C71 C70 C69 119.5(4) . . ?
C70 C71 C72 120.9(4) . . ?
C71 C72 C67 120.1(4) . . ?
Cl1 C73 Cl2 111.6(2) . . ?
Cl4 C74 Cl3 111.8(2) . . ?
Cl5 C75 Cl6 115.5(3) . . ?

loop_
_geom_bond_atom_site_label_1
_geom_bond_atom_site_label_2
_geom_bond_distance
_geom_bond_site_symmetry_2
_geom_bond_publ_flag
Rh1 P1 2.2400(9) . ?
Rh1 P2 2.2418(8) . ?
Rh1 S1 2.3268(8) . ?
Rh1 S2 2.3644(8) . ?
Rh2 P4 2.2532(9) . ?
Rh2 P3 2.2604(9) . ?
Rh2 S3 2.3435(9) . ?
Rh2 S4 2.3592(9) . ?
S1 C9 1.792(3) . ?
S1 C2 1.831(3) . ?
S2 C19 1.787(3) . ?
S2 C4 1.852(3) . ?
S3 C12 1.806(3) . ?
S3 C5 1.837(3) . ?
S4 C22 1.791(3) . ?
S4 C7 1.835(4) . ?
P1 C31 1.820(3) . ?
P1 C25 1.827(3) . ?
P1 C1 1.844(3) . ?
P2 C37 1.817(3) . ?
P2 C43 1.825(3) . ?
P2 C3 1.843(3) . ?
P3 C49 1.822(3) . ?
P3 C55 1.823(3) . ?
P3 C6 1.850(3) . ?
P4 C67 1.826(4) . ?
P4 C61 1.831(3) . ?
P4 C8 1.851(3) . ?
Cl1 C73 1.747(5) . ?
Cl2 C73 1.770(5) . ?
Cl3 C74 1.764(5) . ?
Cl4 C74 1.758(5) . ?
Cl5 C75 1.703(6) . ?
Cl6 C75 1.750(5) . ?
B1 F4 1.268(9) . ?
B1 F3A 1.331(6) . ?
B1 F2 1.338(5) . ?
B1 F1 1.371(5) . ?
B1 F4A 1.500(8) . ?
B1 F3 1.501(9) . ?
B2 F8 1.322(7) . ?
B2 F6 1.321(7) . ?
B2 F5 1.342(7) . ?
B2 F7A 1.409(11) . ?
B2 F7 1.430(7) . ?
B2 F6A 1.460(9) . ?
B2 F8A 1.570(11) . ?
F3 F3A 1.193(9) . ?
F4 F3A 1.124(10) . ?
F4 F4A 1.180(10) . ?
F6 F6A 0.748(8) . ?
F6 F8A 1.615(12) . ?
F8 F7A 0.570(12) . ?
F8 F8A 1.614(12) . ?
C1 C2 1.517(4) . ?
C3 C4 1.528(5) . ?
C5 C6 1.524(5) . ?
C7 C8 1.519(5) . ?
C9 C10 1.399(5) . ?
C9 C14 1.402(5) . ?
C10 C11 1.414(4) . ?
C10 C15 1.515(4) . ?
C11 C12 1.403(5) . ?
C11 C16 1.512(5) . ?
C12 C13 1.401(4) . ?
C13 C14 1.412(4) . ?
C13 C17 1.502(5) . ?
C14 C18 1.512(5) . ?
C19 C24 1.391(5) . ?
C19 C20 1.391(5) . ?
C20 C21 1.383(5) . ?
C21 C22 1.397(5) . ?
C22 C23 1.389(5) . ?
C23 C24 1.390(5) . ?
C25 C30 1.393(5) . ?
C25 C26 1.398(5) . ?
C26 C27 1.394(5) . ?
C27 C28 1.386(6) . ?
C28 C29 1.378(6) . ?
C29 C30 1.388(5) . ?
C31 C32 1.388(5) . ?
C31 C36 1.394(5) . ?
C32 C33 1.397(5) . ?
C33 C34 1.379(6) . ?
C34 C35 1.383(6) . ?
C35 C36 1.391(5) . ?
C37 C38 1.388(5) . ?
C37 C42 1.399(4) . ?
C38 C39 1.381(5) . ?
C39 C40 1.390(5) . ?
C40 C41 1.376(5) . ?
C41 C42 1.376(5) . ?
C43 C48 1.395(5) . ?
C43 C44 1.400(5) . ?
C44 C45 1.385(5) . ?
C45 C46 1.376(6) . ?
C46 C47 1.383(6) . ?
C47 C48 1.395(5) . ?
C49 C50 1.390(5) . ?
C49 C54 1.393(5) . ?
C50 C51 1.384(5) . ?
C51 C52 1.372(6) . ?
C52 C53 1.377(7) . ?
C53 C54 1.385(5) . ?
C55 C56 1.388(5) . ?
C55 C60 1.403(5) . ?
C56 C57 1.391(5) . ?
C57 C58 1.364(6) . ?
C58 C59 1.388(6) . ?
C59 C60 1.392(5) . ?
C61 C62 1.380(6) . ?
C61 C66 1.393(5) . ?
C62 C63 1.393(6) . ?
C63 C64 1.367(7) . ?
C64 C65 1.365(7) . ?
C65 C66 1.395(5) . ?
C67 C72 1.389(5) . ?
C67 C68 1.395(5) . ?
C68 C69 1.379(5) . ?
C69 C70 1.381(6) . ?
C70 C71 1.378(6) . ?
C71 C72 1.381(6) . ?
